data_4003257
loop_
_publ_author_name
'Turrina, Alessandro'
'Garcia, Raquel'
'Cox, Paul A.'
'Casci, John L.'
'Wright, Paul A.'

_publ_section_title
;
 Retrosynthetic Co-Templating Method for the Preparation of
 Silicoaluminophosphate Molecular Sieves
;
_journal_issue 14
_journal_name_full 'Chemistry of Materials'
_journal_page_first 4998
_journal_paper_doi 10.1021/acs.chemmater.6b01676
_journal_volume 28
_journal_year 2016
_chemical_formula_moiety 'Al54 P40.5 Si13.5 O216'
_chemical_formula_sum 'Al O4 P0.75 Si0.25'
_chemical_formula_weight 121.23
_chemical_name_common 'SAPO SFW calcined dehydrated(trimethylamine,diDABCO-C6)'
_space_group_IT_number 148
_space_group_name_Hall '-R 3'
_space_group_name_H-M_alt 'R -3 :H'
_symmetry_cell_setting trigonal
_symmetry_space_group_name_Hall '-R 3'
_symmetry_space_group_name_H-M 'R -3 :H'
_audit_creation_date 2015-02-08T13:53
_audit_creation_method 'from EXP file using GSAS2CIF'
_audit_update_record ' 2015-02-08T13:53  Initial CIF as created by GSAS2CIF'
_cell_angle_alpha 90.0
_cell_angle_beta 90.0
_cell_angle_gamma 120.0
_cell_formula_units_Z 54
_cell_length_a 13.79540(18)
_cell_length_b 13.7954
_cell_length_c 44.6461(15)
_cell_measurement_temperature 295
_cell_volume 7358.4(3)
_computing_structure_refinement GSAS
_diffrn_ambient_temperature 295
_diffrn_detector 'Linear PSD'
_diffrn_radiation_polarisn_ratio 0.55
_diffrn_radiation_probe x-ray
_diffrn_radiation_wavelength 1.54056
_diffrn_source X-ray
_exptl_absorpt_coefficient_mu 5.202
_exptl_absorpt_correction_T_max 1.00000
_exptl_absorpt_correction_T_min 1.00000
_exptl_absorpt_process_details
;   GSAS Absorption/surface roughness correction: function number 0
 No correction is applied.
;
_exptl_crystal_density_diffrn 1.477
_exptl_crystal_F_000 3226.5
_pd_block_id 2015-02-08T13:53|SAPO-SFW_calcined_(diDABCO-C6)|A_Turrina|Stoe_STADI_P01
_pd_calc_method 'Rietveld Refinement'
_pd_char_colour white
_pd_instr_location ' ?'
_pd_meas_2theta_range_inc 0.01
_pd_meas_2theta_range_max 79.99
_pd_meas_2theta_range_min 3.0
_pd_meas_number_of_points 7700
_pd_phase_name 'from C:/gsas/PhD/SAPO-SFW/SFW_calc2/SAPO SFW_calcined.cif'
_pd_proc_2theta_range_inc 0.01
_pd_proc_2theta_range_max 79.99
_pd_proc_2theta_range_min 3.0
_pd_proc_info_datetime 2015-02-08T13:53:01
_pd_proc_info_excluded_regions ' ?'
_pd_proc_ls_background_function
;   GSAS Background function number 1 with 30 terms.
 Shifted Chebyshev function of 1st kind
      1:    467.429     2:   -331.169     3:    89.7014     4:    16.7791    
      5:   -3.25076     6:   -104.646     7:    131.439     8:   -85.6403    
      9:    17.6546    10:    23.2579    11:   -9.56130    12:   -35.8197    
     13:    59.6009    14:   -55.3147    15:    29.8344    16:  -0.278517    
     17:   -12.2474    18:    7.99585    19:    5.62147    20:   -11.0796    
     21:   -2.20371    22:    15.7130    23:   -17.8348    24:    9.00735    
     25:   0.119234    26:   -7.14369    27:    6.35353    28:   -6.21535    
     29:   0.269281    30:   0.509806    
;
_pd_proc_ls_peak_cutoff 0.00100
_pd_proc_ls_profile_function
;
 CW Profile function number 4 with  16 terms
 Pseudovoigt profile coefficients as parameterized in
 P. Thompson, D.E. Cox & J.B. Hastings (1987). J. Appl. Cryst.,20,79-83.
 Asymmetry correction of L.W. Finger, D.E. Cox & A. P. Jephcoat (1994).
 J. Appl. Cryst.,27,892-900.
 Microstrain broadening by P.W. Stephens,  (1999). J. Appl. Cryst.,32,281-289.
 #1(GU)   =  451.919 #2(GV)   =   52.760 #3(GW)   =   15.069
 #4(GP)   =    0.000 #5(LX)   =    5.475 #6(ptec) =     0.00
 #7(trns) =     0.00 #8(shft) =  -4.0030 #9(sfec) =     0.00
 #10(S/L) =   0.0234 #11(H/L) =   0.0294 #12(eta) =   0.0000
 #13(S400 ) =  0.0E+00 #14(S004 ) =  1.2E-03 #15(S202 ) = -2.3E-03
 #16(S310 ) =  1.4E-03 #17(S211 ) =  0.0E+00
 Peak tails are ignored  where the intensity is below 0.0010 times the peak
   Aniso. broadening axis   0.0   0.0   1.0
;
_pd_proc_ls_prof_R_factor 0.0447
_pd_proc_ls_prof_wR_expected 0.0361
_pd_proc_ls_prof_wR_factor 0.0574
_pd_proc_number_of_points 7700
_pd_spec_mounting ' ?'
_refine_ls_goodness_of_fit_all 1.64
_refine_ls_matrix_type full
_refine_ls_number_parameters 90
_refine_ls_number_restraints 60
_refine_ls_R_Fsqd_factor 0.04869
_refine_ls_shift/su_max 0.05
_refine_ls_shift/su_mean 0.01
_reflns_d_resolution_high 1.200
_reflns_d_resolution_low 14.882
_reflns_limit_h_max 11
_reflns_limit_h_min 0
_reflns_limit_k_max 5
_reflns_limit_k_min -5
_reflns_limit_l_max 37
_reflns_limit_l_min -38
_reflns_number_total 1007
_cod_data_source_file cm6b01676_si_001.cif
_cod_data_source_block SAPO-SFW(C6)_calcined_publ
_cod_depositor_comments
;
The following automatic conversions were performed:

data item '_geom_angle_publ_flag' value 'N' was changed to 'n' in
accordance with the
/home/saulius/struct/COD-crude-data/automatic-downloads/DataCite-retrospective/ACS/depositions/lib/dictionaries/cif_core.dic
dictionary named 'cif_core.dic' version 2.4.2 last updated on
2011-04-26 (90 times).

data item '_geom_bond_publ_flag' value 'N' was changed to 'n' in
accordance with the
/home/saulius/struct/COD-crude-data/automatic-downloads/DataCite-retrospective/ACS/depositions/lib/dictionaries/cif_core.dic
dictionary named 'cif_core.dic' version 2.4.2 last updated on
2011-04-26 (80 times).

Automatic conversion script
Id: cif_fix_values 6909 2019-04-08 15:41:33Z antanas 
;
_cod_original_cell_volume 7358.40(24)
_cod_original_sg_symbol_H-M 'R -3'
_cod_database_code 4003257
_gsas_exptl_extinct_corr_t_min 1.00000
_gsas_exptl_extinct_corr_t_max 1.00000

loop_
_symmetry_equiv_pos_site_id
_symmetry_equiv_pos_as_xyz
1 +x,+y,+z
2 -y,x-y,+z
3 y-x,-x,+z
-1 -x,-y,-z
-2 +y,y-x,-z
-3 x-y,+x,-z
101 +x+1/3,+y+2/3,+z+2/3
102 -y+1/3,x-y+2/3,+z+2/3
103 y-x+1/3,-x+2/3,+z+2/3
-101 -x+2/3,-y+1/3,-z+1/3
-102 +y+2/3,y-x+1/3,-z+1/3
-103 x-y+2/3,+x+1/3,-z+1/3
201 +x+2/3,+y+1/3,+z+1/3
202 -y+2/3,x-y+1/3,+z+1/3
203 y-x+2/3,-x+1/3,+z+1/3
-201 -x+1/3,-y+2/3,-z+2/3
-202 +y+1/3,y-x+2/3,-z+2/3
-203 x-y+1/3,+x+2/3,-z+2/3

loop_
_atom_site_type_symbol
_atom_site_label
_atom_site_fract_x
_atom_site_fract_y
_atom_site_fract_z
_atom_site_occupancy
_atom_site_thermal_displace_type
_atom_site_U_iso_or_equiv
_atom_site_symmetry_multiplicity
Al Al1 0.9977(6) 0.2269(6) 0.25607(18) 1.0 Uiso 0.0267(7) 18
Al Al2 0.2279(6) 0.9999(5) 0.81208(19) 1.0 Uiso 0.0267(7) 18
Al Al3 0.0003(6) 0.2233(5) 0.03477(20) 1.0 Uiso 0.0267(7) 18
O O1 0.2595(9) 0.9975(9) 0.77505(14) 1.0 Uiso 0.0289(12) 18
O O2 0.9942(9) 0.2585(8) 0.21904(13) 1.0 Uiso 0.0289(12) 18
O O3 0.1239(5) 0.2385(6) 0.26493(25) 1.0 Uiso 0.0289(12) 18
O O4 0.8916(4) 0.0891(6) 0.26278(21) 1.0 Uiso 0.0289(12) 18
O O5 0.3060(6) 0.9788(5) 0.72242(22) 1.0 Uiso 0.0289(12) 18
O O6 0.9731(7) 0.3141(7) 0.27848(21) 1.0 Uiso 0.0289(12) 18
O O7 0.9080(5) 0.1080(5) 0.18036(24) 1.0 Uiso 0.0289(12) 18
O O8 0.9850(7) 0.3113(7) 0.16674(23) 1.0 Uiso 0.0289(12) 18
O O9 0.1130(4) 0.2404(6) 0.17852(21) 1.0 Uiso 0.0289(12) 18
O O10 -0.0016(8) 0.2479(10) -0.00279(11) 1.0 Uiso 0.0289(12) 18
O O11 0.1295(5) 0.2456(5) 0.04587(21) 1.0 Uiso 0.0289(12) 18
O O12 0.8958(4) 0.0867(5) 0.04316(25) 1.0 Uiso 0.0289(12) 18
P P1 0.23085(18) 1.00422(18) 0.74245(18) 0.75 Uiso 0.0267(7) 18
P P2 1.00220(17) 0.23210(17) 0.18617(17) 0.75 Uiso 0.0267(7) 18
P P3 0.22758(18) 0.00421(18) 0.96382(18) 0.75 Uiso 0.0267(7) 18
Si Si1 0.23085(18) 1.00422(18) 0.74245(18) 0.25 Uiso 0.0267(7) 18
Si Si2 1.00220(17) 0.23210(17) 0.18617(17) 0.25 Uiso 0.0267(7) 18
Si Si3 0.22758(18) 0.00421(18) 0.96382(18) 0.25 Uiso 0.0267(7) 18

loop_
_atom_type_symbol
_atom_type_number_in_cell
_atom_type_scat_dispersion_real
_atom_type_scat_dispersion_imag
_atom_type_scat_Cromer_Mann_a1
_atom_type_scat_Cromer_Mann_a2
_atom_type_scat_Cromer_Mann_a3
_atom_type_scat_Cromer_Mann_a4
_atom_type_scat_Cromer_Mann_b1
_atom_type_scat_Cromer_Mann_b2
_atom_type_scat_Cromer_Mann_b3
_atom_type_scat_Cromer_Mann_b4
_atom_type_scat_Cromer_Mann_c
_atom_type_scat_source
Al 54.0 0.000 0.000 6.42020 3.03870 1.90020 0.74260 1.59360 31.5472 1.96460 85.0886 1.11510 International_Tables_Vol_C
O 216.0 0.000 0.000 3.04850 13.2771 2.28680 5.70110 1.54630 0.32390 0.86700 32.9089 0.25080 International_Tables_Vol_C
P 40.5 0.000 0.000 6.43450 1.90670 4.17910 27.1570 1.78000 0.52600 1.49080 68.1645 1.11490 International_Tables_Vol_C
Si 13.5 0.000 0.000 6.29150 2.43860 3.03530 32.3337 1.98910 0.67850 1.54100 81.6937 1.14070 International_Tables_Vol_C

loop_
_geom_angle_atom_site_label_1
_geom_angle_atom_site_label_2
_geom_angle_atom_site_label_3
_geom_angle
_geom_angle_site_symmetry_1
_geom_angle_site_symmetry_3
_geom_angle_publ_flag
O2 Al1 O3 110.8(6) 1_555 1_655 n
O2 Al1 O4 109.1(5) 1_555 1_555 n
O2 Al1 O6 109.9(5) 1_555 1_555 n
O3 Al1 O4 108.8(5) 1_655 1_555 n
O3 Al1 O6 110.3(5) 1_655 1_555 n
O4 Al1 O6 108.0(5) 1_555 1_555 n
O1 Al2 O7 110.2(5) 1_555 -1_666 n
O1 Al2 O8 108.5(5) 1_555 101_455 n
O1 Al2 O9 110.9(6) 1_555 -2_566 n
O7 Al2 O8 108.0(5) -1_666 101_455 n
O7 Al2 O9 109.8(7) -1_666 -2_566 n
O8 Al2 O9 109.5(6) 101_455 -2_566 n
O5 Al3 O10 111.0(5) 201_444 1_555 n
O5 Al3 O11 107.0(5) 201_444 1_555 n
O5 Al3 O12 107.0(5) 201_444 1_455 n
O10 Al3 O11 111.3(6) 1_555 1_555 n
O10 Al3 O12 109.7(6) 1_555 1_455 n
O11 Al3 O12 110.7(5) 1_555 1_455 n
Al2 O1 P1 147.6(7) 1_555 1_555 n
Al2 O1 Si1 147.6(7) 1_555 1_555 n
P1 O1 Si1 0.0 1_555 1_555 n
Al1 O2 P2 148.1(7) 1_555 1_555 n
Al1 O2 Si2 148.1(7) 1_555 1_555 n
P2 O2 Si2 0.0 1_555 1_555 n
Al1 O3 P1 152.8(7) 1_455 -3_656 n
Al1 O3 Si1 152.8(7) 1_455 -3_656 n
P1 O3 Si1 0.0 -3_656 -3_656 n
Al1 O4 P1 148.3(6) 1_555 -1_666 n
Al1 O4 Si1 148.3(6) 1_555 -1_666 n
P1 O4 Si1 0.0 -1_666 -1_666 n
Al3 O5 P1 152.9(5) 101_555 1_555 n
Al3 O5 Si1 152.9(5) 101_555 1_555 n
P1 O5 Si1 0.0 1_555 1_555 n
Al1 O6 P3 150.9(6) 1_555 201_554 n
Al1 O6 Si3 150.9(6) 1_555 201_554 n
P3 O6 Si3 0.0 201_554 201_554 n
Al2 O7 P2 148.0(6) -1_666 1_555 n
Al2 O7 Si2 148.0(6) -1_666 1_555 n
P2 O7 Si2 0.0 1_555 1_555 n
Al2 O8 P2 147.4(6) 201_544 1_555 n
Al2 O8 Si2 147.4(6) 201_544 1_555 n
P2 O8 Si2 0.0 1_555 1_555 n
Al2 O9 P2 151.5(7) -3_656 1_455 n
Al2 O9 Si2 151.5(7) -3_656 1_455 n
P2 O9 Si2 0.0 1_455 1_455 n
Al3 O10 P3 156.0(10) 1_555 2_554 n
Al3 O10 Si3 156.0(10) 1_555 2_554 n
P3 O10 Si3 0.0 2_554 2_554 n
Al3 O11 P3 142.1(6) 1_555 -3_556 n
Al3 O11 Si3 142.1(6) 1_555 -3_556 n
P3 O11 Si3 0.0 -3_556 -3_556 n
Al3 O12 P3 143.6(6) 1_655 -1_656 n
Al3 O12 Si3 143.6(6) 1_655 -1_656 n
P3 O12 Si3 0.0 -1_656 -1_656 n
O1 P1 O3 112.4(7) 1_555 -2_566 n
O1 P1 O4 107.6(5) 1_555 -1_666 n
O1 P1 O5 108.5(5) 1_555 1_555 n
O3 P1 O4 107.7(5) -2_566 -1_666 n
O3 P1 O5 112.9(5) -2_566 1_555 n
O4 P1 O5 107.6(5) -1_666 1_555 n
O2 P2 O7 107.5(5) 1_555 1_555 n
O2 P2 O8 108.9(5) 1_555 1_555 n
O2 P2 O9 112.9(6) 1_555 1_655 n
O7 P2 O8 110.6(5) 1_555 1_555 n
O7 P2 O9 107.4(4) 1_555 1_655 n
O8 P2 O9 109.6(4) 1_555 1_655 n
O6 P3 O10 110.9(6) 101_445 3_556 n
O6 P3 O11 106.9(5) 101_445 -2_556 n
O6 P3 O12 109.1(6) 101_445 -1_656 n
O10 P3 O11 111.9(5) 3_556 -2_556 n
O10 P3 O12 109.0(4) 3_556 -1_656 n
O11 P3 O12 108.8(4) -2_556 -1_656 n
O1 Si1 O3 112.4(7) 1_555 -2_566 n
O1 Si1 O4 107.6(5) 1_555 -1_666 n
O1 Si1 O5 108.5(5) 1_555 1_555 n
O3 Si1 O4 107.7(5) -2_566 -1_666 n
O3 Si1 O5 112.9(5) -2_566 1_555 n
O4 Si1 O5 107.6(5) -1_666 1_555 n
O2 Si2 O7 107.5(5) 1_555 1_555 n
O2 Si2 O8 108.9(5) 1_555 1_555 n
O2 Si2 O9 112.9(6) 1_555 1_655 n
O7 Si2 O8 110.6(5) 1_555 1_555 n
O7 Si2 O9 107.4(4) 1_555 1_655 n
O8 Si2 O9 109.6(4) 1_555 1_655 n
O6 Si3 O10 110.9(6) 101_445 3_556 n
O6 Si3 O11 106.9(5) 101_445 -2_556 n
O6 Si3 O12 109.1(6) 101_445 -1_656 n
O10 Si3 O11 111.9(5) 3_556 -2_556 n
O10 Si3 O12 109.0(4) 3_556 -1_656 n
O11 Si3 O12 108.8(4) -2_556 -1_656 n

loop_
_geom_bond_atom_site_label_1
_geom_bond_atom_site_label_2
_geom_bond_distance
_geom_bond_site_symmetry_2
_geom_bond_publ_flag
Al1 O2 1.717(7) 1_555 n
Al1 O3 1.713(7) 1_655 n
Al1 O4 1.750(7) 1_555 n
Al1 O6 1.724(7) 1_555 n
Al2 O1 1.714(7) 1_555 n
Al2 O7 1.747(7) -1_666 n
Al2 O8 1.713(7) 101_455 n
Al2 O9 1.731(9) -2_566 n
Al2 Si1 3.109(10) 1_555 n
Al2 Si2 3.088(8) 101_455 n
Al3 O5 1.729(7) 201_444 n
Al3 O10 1.714(7) 1_555 n
Al3 O11 1.723(7) 1_555 n
Al3 O12 1.747(7) 1_455 n
Al3 P3 3.049(7) -3_556 n
Al3 Si3 3.049(7) -3_556 n
O1 Al2 1.714(7) 1_555 n
O1 P1 1.523(7) 1_555 n
O1 Si1 1.523(7) 1_555 n
O2 Al1 1.717(7) 1_555 n
O2 P2 1.529(7) 1_555 n
O2 Si2 1.529(7) 1_555 n
O3 Al1 1.713(7) 1_455 n
O3 P1 1.509(7) -3_656 n
O3 Si1 1.509(7) -3_656 n
O4 Al1 1.750(7) 1_555 n
O4 P1 1.546(5) -1_666 n
O4 Si1 1.546(5) -1_666 n
O5 Al3 1.729(7) 101_555 n
O5 P1 1.537(6) 1_555 n
O5 Si1 1.537(6) 1_555 n
O6 Al1 1.724(7) 1_555 n
O6 P3 1.528(6) 201_554 n
O6 Si3 1.528(6) 201_554 n
O7 Al2 1.747(7) -1_666 n
O7 P2 1.569(5) 1_555 n
O7 Si2 1.569(5) 1_555 n
O8 Al2 1.713(7) 201_544 n
O8 P2 1.504(6) 1_555 n
O8 Si2 1.504(6) 1_555 n
O9 Al2 1.731(9) -3_656 n
O9 P2 1.514(5) 1_455 n
O9 Si2 1.514(5) 1_455 n
O10 Al3 1.714(7) 1_555 n
O10 P3 1.525(8) 2_554 n
O10 Si3 1.525(8) 2_554 n
O11 Al3 1.723(7) 1_555 n
O11 P3 1.500(8) -3_556 n
O11 Si3 1.500(8) -3_556 n
O12 Al3 1.747(7) 1_655 n
O12 P3 1.560(6) -1_656 n
O12 Si3 1.560(6) -1_656 n
P1 O1 1.523(7) 1_555 n
P1 O3 1.509(7) -2_566 n
P1 O4 1.546(5) -1_666 n
P1 O5 1.537(6) 1_555 n
P2 O2 1.529(7) 1_555 n
P2 O7 1.569(5) 1_555 n
P2 O8 1.504(6) 1_555 n
P2 O9 1.514(5) 1_655 n
P3 Al3 3.049(7) -2_556 n
P3 O6 1.528(6) 101_445 n
P3 O10 1.525(8) 3_556 n
P3 O11 1.500(8) -2_556 n
P3 O12 1.560(6) -1_656 n
Si1 Al2 3.109(10) 1_555 n
Si1 O1 1.523(7) 1_555 n
Si1 O3 1.509(7) -2_566 n
Si1 O4 1.546(5) -1_666 n
Si1 O5 1.537(6) 1_555 n
Si2 Al2 3.088(8) 201_544 n
Si2 O2 1.529(7) 1_555 n
Si2 O7 1.569(5) 1_555 n
Si2 O8 1.504(6) 1_555 n
Si2 O9 1.514(5) 1_655 n
Si3 Al3 3.049(7) -2_556 n
Si3 O6 1.528(6) 101_445 n
Si3 O10 1.525(8) 3_556 n
Si3 O11 1.500(8) -2_556 n
Si3 O12 1.560(6) -1_656 n
